data_4117200
loop_
_publ_author_name
'Daniel J. Nurco'
'Craig J. Medforth'
'Timothy P. Forsyth'
'Marilyn M. Olmstead'
'Kevin M. Smith'

_publ_contact_author
;
Dan Nurco, Chemistry Department, University of California, Davis, 95616 USA
;
_publ_contact_author_email nurco@chem.ucdavis.edu
_publ_section_title
;
 Conformational Flexibility in Dodecasubstituted Porphyrins
;
_journal_name_full 'Journal of the American Chemical Society'
_journal_page_first 10918
_journal_page_last 10919
_journal_paper_doi 10.1021/ja962164e
_journal_volume 118
_journal_year 1996
_chemical_compound_source synthetic
_chemical_formula_moiety 'C92 H42 N4 F20, 4(C H2 Cl2)'
_chemical_formula_sum 'C96 H50 Cl8 F20 N4'
_chemical_formula_weight 1923.00
_chemical_name_common H~2~F~20~DPP
_chemical_name_systematic
; 
 5,10,15,20-tetrakis-(pentafluorophenyl)-2,3,7,8,12,13,17,18-octaphenyl-
 porphyrin
;
_space_group_IT_number 88
_symmetry_cell_setting tetragonal
_symmetry_space_group_name_Hall '-I 4ad'
_symmetry_space_group_name_H-M 'I 41/a :2'
_atom_sites_solution_hydrogens geom
_atom_sites_solution_primary direct
_atom_sites_solution_secondary difmap
_audit_creation_method SHELXL
_cell_angle_alpha 90.00
_cell_angle_beta 90.00
_cell_angle_gamma 90.00
_cell_formula_units_Z 4
_cell_length_a 28.605(2)
_cell_length_b 28.605(2)
_cell_length_c 9.9690(10)
_cell_measurement_reflns_used 40
_cell_measurement_temperature 130(2)
_cell_measurement_theta_max 45.75
_cell_measurement_theta_min 3.60
_cell_volume 8157.1(11)
_computing_cell_refinement 'Siemens P3'
_computing_data_collection 'Siemens P3'
_computing_data_reduction XDISK
_computing_molecular_graphics XP
_computing_publication_material XCIF
_computing_structure_refinement 'Siemens SHELXTL Plus, V. 5.02'
_computing_structure_solution 'Siemens SHELXTL Plus, V. 5.02'
_diffrn_ambient_temperature 130(2)
_diffrn_measurement_device 'Syntex P2~1~'
_diffrn_measurement_method '\q - 2\q scans'
_diffrn_radiation_monochromator graphite
_diffrn_radiation_source 'normal-focus sealed tube'
_diffrn_radiation_type CuK\a
_diffrn_radiation_wavelength 1.54178
_diffrn_reflns_av_R_equivalents 0.0234
_diffrn_reflns_av_sigmaI/netI 0.0238
_diffrn_reflns_limit_h_max 32
_diffrn_reflns_limit_h_min 0
_diffrn_reflns_limit_k_max 32
_diffrn_reflns_limit_k_min 0
_diffrn_reflns_limit_l_max 11
_diffrn_reflns_limit_l_min 0
_diffrn_reflns_number 3066
_diffrn_reflns_theta_max 56.98
_diffrn_reflns_theta_min 3.09
_diffrn_standards_decay_% 'no decay'
_diffrn_standards_interval_count 198
_diffrn_standards_number 2
_exptl_absorpt_coefficient_mu 3.395
_exptl_absorpt_correction_T_max 0.71
_exptl_absorpt_correction_T_min 0.66
_exptl_absorpt_correction_type XABS2
_exptl_crystal_colour 'dark purple'
_exptl_crystal_density_diffrn 1.566
_exptl_crystal_description needle
_exptl_crystal_F_000 3880
_exptl_crystal_size_max 0.55
_exptl_crystal_size_mid 0.15
_exptl_crystal_size_min 0.13
_refine_diff_density_max 0.373
_refine_diff_density_min -0.378
_refine_ls_extinction_method none
_refine_ls_goodness_of_fit_all 0.727
_refine_ls_goodness_of_fit_obs 0.741
_refine_ls_hydrogen_treatment riding
_refine_ls_matrix_type full
_refine_ls_number_parameters 301
_refine_ls_number_reflns 2737
_refine_ls_number_restraints 0
_refine_ls_restrained_S_all 0.727
_refine_ls_restrained_S_obs 0.741
_refine_ls_R_factor_all 0.0461
_refine_ls_R_factor_obs 0.0396
_refine_ls_shift/esd_max 0.604
_refine_ls_shift/esd_mean 0.009
_refine_ls_structure_factor_coef Fsqd
_refine_ls_weighting_details 'w=1/[\s^2^(Fo^2^)+(0.0954P)^2^+24.3478P] where P=(Fo^2^+2Fc^2^)/3'
_refine_ls_weighting_scheme calc
_refine_ls_wR_factor_all 0.1169
_refine_ls_wR_factor_obs 0.1088
_reflns_number_observed 2321
_reflns_number_total 2737
_reflns_observed_criterion >2sigma(I)
_cod_data_source_file ja962164e_1.cif
_cod_data_source_block 01xc
_cod_depositor_comments
;
The following automatic conversions were performed:

'_refine_ls_weighting_scheme' value 'calc
w=1/[\s^2^(Fo^2^)+(0.0954P)^2^+24.3478P] where P=(Fo^2^+2Fc^2^)/3'
was changed to 'calc'. New tag '_refine_ls_weighting_details' was
created. The value of the new tag was set to
'w=1/[\s^2^(Fo^2^)+(0.0954P)^2^+24.3478P] where P=(Fo^2^+2Fc^2^)/3'.

Automatic conversion script
Id: cif_fix_values 3143 2015-03-26 13:38:13Z robertas 
;
_cod_original_sg_symbol_H-M 'I 41/a'
_cod_database_code 4117200

loop_
_symmetry_equiv_pos_as_xyz
'x, y, z'
'-x+1/2, -y, z+1/2'
'-y+3/4, x+1/4, z+1/4'
'y+3/4, -x+3/4, z+3/4'
'x+1/2, y+1/2, z+1/2'
'-x+1, -y+1/2, z+1'
'-y+5/4, x+3/4, z+3/4'
'y+5/4, -x+5/4, z+5/4'
'-x, -y, -z'
'x-1/2, y, -z-1/2'
'y-3/4, -x-1/4, -z-1/4'
'-y-3/4, x-3/4, -z-3/4'
'-x+1/2, -y+1/2, -z+1/2'
'x, y+1/2, -z'
'y-1/4, -x+1/4, -z+1/4'
'-y-1/4, x-1/4, -z-1/4'

loop_
_atom_site_aniso_label
_atom_site_aniso_U_11
_atom_site_aniso_U_22
_atom_site_aniso_U_33
_atom_site_aniso_U_23
_atom_site_aniso_U_13
_atom_site_aniso_U_12
N1 0.0292(11) 0.0258(10) 0.0309(11) -0.0010(9) 0.0013(9) 0.0004(8)
F1 0.0407(8) 0.0390(8) 0.0385(9) -0.0033(7) -0.0006(7) 0.0025(6)
F2 0.0417(8) 0.0434(8) 0.0373(9) -0.0001(7) -0.0034(7) 0.0007(6)
F3 0.0424(8) 0.0391(8) 0.0442(9) 0.0032(7) -0.0028(7) 0.0028(7)
F4 0.0449(9) 0.0364(8) 0.0425(9) -0.0006(7) -0.0003(7) 0.0045(6)
F5 0.0379(8) 0.0372(8) 0.0334(8) -0.0010(6) -0.0028(6) 0.0005(6)
C1 0.0320(13) 0.0310(13) 0.0289(13) -0.0005(11) -0.0001(11) -0.0010(10)
C2 0.0326(13) 0.0291(13) 0.0292(13) -0.0021(10) 0.0009(11) 0.0002(10)
C2A 0.0308(13) 0.0300(13) 0.0331(14) 0.0025(11) -0.0011(11) 0.0010(10)
C2B 0.0334(13) 0.0340(14) 0.0340(15) -0.0002(11) -0.0027(11) 0.0008(11)
C2C 0.0355(14) 0.0399(15) 0.0337(15) 0.0018(12) 0.0012(11) 0.0012(11)
C2D 0.0351(14) 0.0347(14) 0.041(2) 0.0041(12) 0.0008(12) -0.0018(11)
C2E 0.0393(14) 0.0360(14) 0.037(2) -0.0001(12) 0.0000(12) -0.0026(11)
C2F 0.0342(14) 0.0360(14) 0.0320(14) 0.0015(11) 0.0022(11) 0.0003(11)
C3 0.0301(13) 0.0291(13) 0.0273(13) -0.0008(10) 0.0014(10) -0.0017(10)
C3A 0.0293(13) 0.0350(14) 0.0329(14) 0.0019(11) 0.0009(11) -0.0020(10)
C3B 0.0318(13) 0.0394(14) 0.0363(15) 0.0007(12) 0.0010(11) -0.0006(11)
C3C 0.0376(14) 0.045(2) 0.038(2) 0.0070(13) 0.0012(12) 0.0008(12)
C3D 0.041(2) 0.043(2) 0.055(2) 0.0075(14) 0.0045(14) 0.0008(12)
C3E 0.0388(15) 0.039(2) 0.052(2) 0.0016(13) 0.0033(13) 0.0003(12)
C3F 0.0324(13) 0.0361(14) 0.039(2) 0.0014(12) -0.0008(11) -0.0002(11)
C4 0.0325(13) 0.0312(13) 0.0269(13) -0.0011(10) -0.0010(11) -0.0004(10)
C5 0.0312(13) 0.0292(13) 0.0255(13) -0.0002(10) 0.0015(10) 0.0009(10)
C5A 0.0267(12) 0.0298(13) 0.0310(14) 0.0016(11) 0.0020(10) -0.0010(10)
C5B 0.0286(12) 0.0278(13) 0.0301(14) -0.0007(11) 0.0022(10) -0.0003(10)
C5C 0.0308(13) 0.0359(14) 0.0298(14) 0.0021(11) -0.0029(11) -0.0006(10)
C5D 0.0286(12) 0.0303(13) 0.0334(14) 0.0043(11) -0.0005(11) 0.0018(10)
C5E 0.0310(13) 0.0287(13) 0.0338(14) -0.0013(11) 0.0025(11) -0.0005(10)
C5F 0.0296(12) 0.0293(13) 0.0272(14) 0.0026(10) 0.0010(11) -0.0001(10)
C6 0.098(3) 0.115(4) 0.062(3) 0.001(2) 0.004(2) -0.003(3)
Cl1 0.1229(10) 0.0954(8) 0.1281(11) 0.0092(8) -0.0336(9) -0.0184(7)
Cl2 0.0836(7) 0.0781(6) 0.0764(7) 0.0029(5) -0.0120(5) -0.0034(5)

loop_
_atom_site_label
_atom_site_type_symbol
_atom_site_fract_x
_atom_site_fract_y
_atom_site_fract_z
_atom_site_U_iso_or_equiv
_atom_site_thermal_displace_type
_atom_site_occupancy
_atom_site_calc_flag
_atom_site_refinement_flags
N1 N 1.00961(7) 0.82041(7) 0.3675(2) 0.0286(5) Uani 1 d .
H1A H 1.00428(7) 0.79098(7) 0.3882(2) 0.034 Uiso 0.50 calc PR
F1 F 0.88425(5) 0.83669(5) 0.08080(14) 0.0394(4) Uani 1 d .
F2 F 0.82927(5) 0.90331(5) -0.02479(15) 0.0408(4) Uani 1 d .
F3 F 0.80965(5) 0.98157(5) 0.1201(2) 0.0419(4) Uani 1 d .
F4 F 0.84721(5) 0.99334(5) 0.36772(15) 0.0412(4) Uani 1 d .
F5 F 0.90547(5) 0.92835(5) 0.46883(14) 0.0362(4) Uani 1 d .
C1 C 1.05203(8) 0.84226(8) 0.3738(2) 0.0306(6) Uani 1 d .
C2 C 1.04696(8) 0.88994(8) 0.3236(2) 0.0303(6) Uani 1 d .
C2A C 1.08540(8) 0.92293(8) 0.2863(2) 0.0313(6) Uani 1 d G
C2B C 1.10836(8) 0.91498(9) 0.1656(2) 0.0338(6) Uani 1 d G
H2BA H 1.0999(6) 0.8888(5) 0.1123(13) 0.041 Uiso 1 calc R
C2C C 1.14324(9) 0.94464(9) 0.1222(3) 0.0363(6) Uani 1 d G
H2CA H 1.15855(9) 0.93889(9) 0.0393(3) 0.044 Uiso 1 calc R
C2D C 1.15593(9) 0.98275(9) 0.1994(3) 0.0371(6) Uani 1 d G
H2DA H 1.17998(9) 1.00320(9) 0.1698(3) 0.044 Uiso 1 calc R
C2E C 1.13352(9) 0.99091(9) 0.3195(3) 0.0374(6) Uani 1 d G
H2EA H 1.14238(9) 1.01689(9) 0.3731(3) 0.045 Uiso 1 calc R
C2F C 1.09794(9) 0.96129(9) 0.3627(3) 0.0341(6) Uani 1 d G
H2FA H 1.08225(9) 0.96744(9) 0.4449(3) 0.041 Uiso 1 calc R
C3 C 1.00088(8) 0.89543(8) 0.2912(2) 0.0288(6) Uani 1 d .
C3A C 0.98133(8) 0.93959(8) 0.2320(2) 0.0324(6) Uani 1 d G
C3B C 0.96467(8) 0.94098(9) 0.1011(2) 0.0358(6) Uani 1 d G
H3BA H 0.9655(9) 0.9136(3) 0.0471(9) 0.043 Uiso 1 calc R
C3C C 0.94702(9) 0.98187(9) 0.0499(3) 0.0403(7) Uani 1 d G
H3CA H 0.93519(9) 0.98259(9) -0.0391(3) 0.048 Uiso 1 calc R
C3D C 0.94635(10) 1.02207(10) 0.1271(3) 0.0463(7) Uani 1 d G
H3DA H 0.93430(10) 1.05034(10) 0.0909(3) 0.056 Uiso 1 calc R
C3E C 0.96315(9) 1.02098(10) 0.2562(3) 0.0434(7) Uani 1 d G
H3EA H 0.96231(9) 1.04845(10) 0.3097(3) 0.052 Uiso 1 calc R
C3F C 0.98118(8) 0.98027(9) 0.3082(3) 0.0357(6) Uani 1 d G
H3FA H 0.99358(8) 0.97995(9) 0.3966(3) 0.043 Uiso 1 calc R
C4 C 0.97668(8) 0.85179(8) 0.3238(2) 0.0302(6) Uani 1 d .
C5 C 0.92892(8) 0.84348(8) 0.3302(2) 0.0286(5) Uani 1 d .
C5A C 0.89562(5) 0.88067(4) 0.27831(14) 0.0292(6) Uani 1 d G
C5B C 0.87576(5) 0.87433(4) 0.15237(14) 0.0289(6) Uani 1 d G
C5C C 0.84638(5) 0.90832(5) 0.09922(12) 0.0322(6) Uani 1 d G
C5D C 0.83687(5) 0.94866(4) 0.17202(14) 0.0308(6) Uani 1 d G
C5E C 0.85674(5) 0.95500(4) 0.29796(14) 0.0312(6) Uani 1 d G
C5F C 0.88611(5) 0.92101(5) 0.35111(12) 0.0287(6) Uani 1 d G
C6 C 0.9741(2) 0.8203(2) -0.3030(4) 0.0918(13) Uani 1 d .
H6A H 0.9778(2) 0.8214(2) -0.4017(4) 0.110 Uiso 1 calc R
H6B H 1.0049(2) 0.8122(2) -0.2641(4) 0.110 Uiso 1 calc R
Cl1 Cl 0.95748(5) 0.87672(5) -0.2448(2) 0.1155(5) Uani 1 d .
Cl2 Cl 0.93574(4) 0.77823(4) -0.26412(11) 0.0794(3) Uani 1 d .

loop_
_atom_type_symbol
_atom_type_description
_atom_type_scat_dispersion_real
_atom_type_scat_dispersion_imag
_atom_type_scat_source
C C 0.0181 0.0091 'International Tables Vol C Tables 4.2.6.8 and 6.1.1.4'
H H 0.0000 0.0000 'International Tables Vol C Tables 4.2.6.8 and 6.1.1.4'
N N 0.0311 0.0180 'International Tables Vol C Tables 4.2.6.8 and 6.1.1.4'
F F 0.0727 0.0534 'International Tables Vol C Tables 4.2.6.8 and 6.1.1.4'
Cl Cl 0.3639 0.7018 'International Tables Vol C Tables 4.2.6.8 and 6.1.1.4'

loop_
_geom_angle_atom_site_label_1
_geom_angle_atom_site_label_2
_geom_angle_atom_site_label_3
_geom_angle
_geom_angle_site_symmetry_1
_geom_angle_site_symmetry_3
C1 N1 C4 109.0(2) . .
N1 C1 C5 124.5(2) . 11_676
N1 C1 C2 108.9(2) . .
C5 C1 C2 126.7(2) 11_676 .
C3 C2 C1 106.5(2) . .
C3 C2 C2A 125.3(2) . .
C1 C2 C2A 127.0(2) . .
C2B C2A C2F 119.0(2) . .
C2B C2A C2 117.3(2) . .
C2F C2A C2 123.7(2) . .
C2A C2B C2C 120.8(2) . .
C2D C2C C2B 120.0(2) . .
C2C C2D C2E 119.6(2) . .
C2D C2E C2F 120.4(2) . .
C2E C2F C2A 120.1(2) . .
C2 C3 C4 107.8(2) . .
C2 C3 C3A 123.3(2) . .
C4 C3 C3A 128.9(2) . .
C3B C3A C3F 119.2(2) . .
C3B C3A C3 121.4(2) . .
C3F C3A C3 119.4(2) . .
C3A C3B C3C 120.0(2) . .
C3D C3C C3B 120.4(3) . .
C3C C3D C3E 119.8(3) . .
C3F C3E C3D 120.2(3) . .
C3E C3F C3A 120.3(3) . .
N1 C4 C5 123.3(2) . .
N1 C4 C3 107.7(2) . .
C5 C4 C3 128.4(2) . .
C4 C5 C1 125.6(2) . 16_756
C4 C5 C5A 118.8(2) . .
C1 C5 C5A 115.5(2) 16_756 .
C5B C5A C5F 120.0 . .
C5B C5A C5 118.21(12) . .
C5F C5A C5 121.75(12) . .
F1 C5B C5A 121.45(11) . .
F1 C5B C5C 118.55(11) . .
C5A C5B C5C 120.0 . .
F2 C5C C5D 120.00(11) . .
F2 C5C C5B 119.91(11) . .
C5D C5C C5B 120.0 . .
F3 C5D C5C 120.00(11) . .
F3 C5D C5E 119.98(11) . .
C5C C5D C5E 120.0 . .
F4 C5E C5D 119.83(11) . .
F4 C5E C5F 120.17(11) . .
C5D C5E C5F 120.0 . .
F5 C5F C5E 118.90(11) . .
F5 C5F C5A 121.08(11) . .
C5E C5F C5A 120.0 . .
Cl2 C6 Cl1 113.6(3) . .

loop_
_geom_bond_atom_site_label_1
_geom_bond_atom_site_label_2
_geom_bond_distance
_geom_bond_site_symmetry_2
N1 C1 1.366(3) .
N1 C4 1.372(3) .
F1 C5B 1.314(2) .
F2 C5C 1.337(2) .
F3 C5D 1.327(2) .
F4 C5E 1.327(2) .
F5 C5F 1.315(2) .
C1 C5 1.408(3) 11_676
C1 C2 1.460(3) .
C2 C3 1.366(3) .
C2 C2A 1.496(3) .
C2A C2B 1.39 .
C2A C2F 1.383(3) .
C2B C2C 1.379(4) .
C2C C2D 1.383(4) .
C2D C2E 1.378(4) .
C2E C2F 1.393(4) .
C3 C4 1.464(3) .
C3 C3A 1.502(3) .
C3A C3B 1.39 .
C3A C3F 1.390(4) .
C3B C3C 1.372(4) .
C3C C3D 1.384(4) .
C3D C3E 1.374(4) .
C3E C3F 1.375(4) .
C4 C5 1.388(3) .
C5 C1 1.408(3) 16_756
C5 C5A 1.519(3) .
C5A C5B 1.39 .
C5A C5F 1.39 .
C5B C5C 1.39 .
C5C C5D 1.39 .
C5D C5E 1.39 .
C5E C5F 1.39 .
C6 Cl2 1.674(5) .
C6 Cl1 1.780(5) .
